data_2015532
loop_
_publ_author_name
'M. Enriqueta D\'iaz de Vivar'
'Sergio Baggio'
'Mar\'ia Teresa Garland'
'Ricardo Baggio'

_publ_section_title
;
Triaquamanganese sulfite revisited
;
_journal_coeditor_code BC3010
_journal_issue 9
_journal_name_full 'Acta Crystallographica, Section C'
_journal_page_first i79
_journal_page_last i82
_journal_paper_doi 10.1107/S0108270106028253
_journal_volume 62
_journal_year 2006
_chemical_formula_iupac 'Mn (S O3) (H2 O)3'
_chemical_formula_moiety 'H6 Mn O6 S'
_chemical_formula_sum 'H6 Mn O6 S'
_chemical_formula_weight 189.05
_chemical_name_systematic
;
Triaquamanganese sulfite
;
_space_group_IT_number 62
_space_group_name_Hall '-P 2ac 2n'
_space_group_name_H-M_alt 'P n m a'
_symmetry_cell_setting orthorhombic
_symmetry_space_group_name_Hall '-P 2ac 2n'
_symmetry_space_group_name_H-M 'P n m a'
_atom_sites_solution_hydrogens difmap
_atom_sites_solution_primary direct
_atom_sites_solution_secondary difmap
_audit_creation_method SHELXL-97
_cell_angle_alpha 90.00
_cell_angle_beta 90.00
_cell_angle_gamma 90.00
_cell_formula_units_Z 4
_cell_length_a 9.7577(10)
_cell_length_b 5.6319(6)
_cell_length_c 9.5579(10)
_cell_measurement_reflns_used 2841
_cell_measurement_temperature 295(2)
_cell_measurement_theta_max 26.12
_cell_measurement_theta_min 3.14
_cell_volume 525.25(10)
_computing_cell_refinement 'SAINT-NT (Bruker, 2000)'
_computing_data_collection 'SMART-NT (Bruker, 2001)'
_computing_data_reduction SAINT-NT)
_computing_molecular_graphics 'SHELXTL-NT (Bruker, 2000)'
_computing_publication_material 'SHELXTL-NT and PLATON (Spek, 2005)'
_computing_structure_refinement 'SHELXL97 (Sheldrick, 1997)'
_computing_structure_solution 'SHELXS97 (Sheldrick, 1997)'
_diffrn_ambient_temperature 295(2)
_diffrn_measured_fraction_theta_full 1.000
_diffrn_measured_fraction_theta_max 0.957
_diffrn_measurement_device_type 'Bruker SMART CCD area-detector'
_diffrn_measurement_method '\f and \w scans'
_diffrn_radiation_monochromator graphite
_diffrn_radiation_source 'fine-focus sealed tube'
_diffrn_radiation_type MoK\a
_diffrn_radiation_wavelength 0.71073
_diffrn_reflns_av_R_equivalents 0.0216
_diffrn_reflns_av_sigmaI/netI 0.0130
_diffrn_reflns_limit_h_max 12
_diffrn_reflns_limit_h_min -12
_diffrn_reflns_limit_k_max 7
_diffrn_reflns_limit_k_min -7
_diffrn_reflns_limit_l_max 12
_diffrn_reflns_limit_l_min -12
_diffrn_reflns_number 4138
_diffrn_reflns_theta_full 25.00
_diffrn_reflns_theta_max 27.94
_diffrn_reflns_theta_min 2.98
_diffrn_standards_number 0
_exptl_absorpt_coefficient_mu 2.856
_exptl_absorpt_correction_T_max 0.8037
_exptl_absorpt_correction_T_min 0.6579
_exptl_absorpt_correction_type multi-scan
_exptl_absorpt_process_details '(SADABS; Sheldrick, 2001)'
_exptl_crystal_colour colourless
_exptl_crystal_density_diffrn 2.391
_exptl_crystal_density_method 'not measured'
_exptl_crystal_description prism
_exptl_crystal_F_000 380
_exptl_crystal_size_max 0.16
_exptl_crystal_size_mid 0.10
_exptl_crystal_size_min 0.08
_refine_diff_density_max 0.295
_refine_diff_density_min -0.334
_refine_ls_extinction_method none
_refine_ls_goodness_of_fit_ref 1.350
_refine_ls_hydrogen_treatment refall
_refine_ls_matrix_type full
_refine_ls_number_parameters 59
_refine_ls_number_reflns 670
_refine_ls_number_restraints 0
_refine_ls_restrained_S_all 1.350
_refine_ls_R_factor_all 0.0242
_refine_ls_R_factor_gt 0.0238
_refine_ls_shift/su_max 0.000
_refine_ls_shift/su_mean 0.000
_refine_ls_structure_factor_coef Fsqd
_refine_ls_weighting_details 'calc w=1/[\s^2^(Fo^2^)+(0.0226P)^2^+0.7961P] where P=(Fo^2^+2Fc^2^)/3'
_refine_ls_weighting_scheme calc
_refine_ls_wR_factor_gt 0.0677
_refine_ls_wR_factor_ref 0.0680
_reflns_number_gt 661
_reflns_number_total 670
_reflns_threshold_expression I>2\s(I)
_cod_data_source_file bc3010.cif
_cod_depositor_comments
;
 Removing incorrectly marked comments that were interpreted as '_geom_hbond'
 loop values.

 Antanas Vaitkus,
 2017-03-07
;
_cod_database_code 2015532

loop_
_symmetry_equiv_pos_as_xyz
'x, y, z'
'-x+1/2, -y, z+1/2'
'-x, y+1/2, -z'
'x+1/2, -y+1/2, -z+1/2'
'-x, -y, -z'
'x-1/2, y, -z-1/2'
'x, -y-1/2, z'
'-x-1/2, y-1/2, z-1/2'

loop_
_atom_site_type_symbol
_atom_site_label
_atom_site_fract_x
_atom_site_fract_y
_atom_site_fract_z
_atom_site_U_iso_or_equiv
_atom_site_adp_type
_atom_site_calc_flag
_atom_site_refinement_flags
_atom_site_occupancy
Mn Mn 0.72347(5) 0.7500 0.56239(5) 0.01633(17) Uani d S 1
S S 0.43469(8) 0.7500 0.40981(8) 0.0155(2) Uani d S 1
O O1 0.5881(3) 0.7500 0.3828(3) 0.0285(6) Uani d S 1
O O2 0.3815(2) 0.9648(3) 0.32849(18) 0.0270(4) Uani d . 1
O O1W 0.8675(3) 0.7500 0.7350(3) 0.0345(7) Uani d S 1
H H1W 0.896(4) 0.850(8) 0.772(5) 0.074(16) Uiso d . 1
O O2W 0.8626(2) 1.0050(3) 0.4522(2) 0.0220(4) Uani d . 1
H H2WA 0.870(4) 0.971(7) 0.371(4) 0.047(13) Uiso d . 1
H H2WB 0.934(6) 0.999(11) 0.476(6) 0.027(12) Uiso d P 0.50
H H2WC 0.834(6) 1.163(11) 0.456(6) 0.029(11) Uiso d P 0.50

loop_
_atom_site_aniso_label
_atom_site_aniso_U_11
_atom_site_aniso_U_22
_atom_site_aniso_U_33
_atom_site_aniso_U_12
_atom_site_aniso_U_13
_atom_site_aniso_U_23
Mn 0.0161(3) 0.0152(3) 0.0177(3) 0.000 -0.00080(18) 0.000
S 0.0173(4) 0.0146(4) 0.0145(4) 0.000 -0.0003(3) 0.000
O1 0.0169(12) 0.0452(17) 0.0233(13) 0.000 -0.0021(10) 0.000
O2 0.0394(10) 0.0214(9) 0.0202(8) 0.0134(8) -0.0018(7) 0.0001(7)
O1W 0.0317(15) 0.046(2) 0.0260(15) 0.000 -0.0116(12) 0.000
O2W 0.0237(10) 0.0215(9) 0.0210(9) -0.0017(8) 0.0010(7) 0.0011(8)

loop_
_atom_type_symbol
_atom_type_description
_atom_type_scat_dispersion_real
_atom_type_scat_dispersion_imag
_atom_type_scat_source
H H 0.0000 0.0000 'International Tables Vol C Tables 4.2.6.8 and 6.1.1.4'
O O 0.0106 0.0060 'International Tables Vol C Tables 4.2.6.8 and 6.1.1.4'
S S 0.1246 0.1234 'International Tables Vol C Tables 4.2.6.8 and 6.1.1.4'
Mn Mn 0.3368 0.7283 'International Tables Vol C Tables 4.2.6.8 and 6.1.1.4'

loop_
_geom_angle_atom_site_label_1
_geom_angle_atom_site_label_2
_geom_angle_atom_site_label_3
_geom_angle_site_symmetry_1
_geom_angle_site_symmetry_3
_geom_angle
_geom_angle_publ_flag
O1 Mn O2 . 3_646 95.34(7) y
O1 Mn O2 . 5_676 95.34(7) ?
O1 Mn O1W . . 177.14(11) ?
O1 Mn O2W . . 89.82(8) y
O1 Mn O2W . 7_575 89.81(8) y
O2 Mn O2 3_646 5_676 95.39(11) y
O2 Mn O1W 3_646 . 86.58(8) y
O2 Mn O2W 3_646 . 170.43(8) y
O2 Mn O2W 5_676 . 92.15(7) y
O2 Mn O1W 5_676 . 86.58(8) y
O2 Mn O2W 3_646 7_575 92.15(7) y
O2 Mn O2W 5_676 7_575 170.43(8) y
O1W Mn O2W . . 87.99(9) y
O1W Mn O2W . 7_575 87.99(9) y
O2W Mn O2W . 7_575 79.78(10) y
O1 S O2 . 7_575 104.38(10) y
O1 S O2 . . 104.38(10) y
O2 S O2 7_575 . 104.63(15) y
H1W O1W H1W . 7_575 103(5) y
H2WA O2W H2WB . . 102(5) y
H2WA O2W H2WC . . 107(4) y
H2WB O2W H2WC . . 109(6) y

loop_
_geom_bond_atom_site_label_1
_geom_bond_atom_site_label_2
_geom_bond_site_symmetry_2
_geom_bond_distance
_geom_bond_publ_flag
Mn O1 . 2.166(3) y
Mn O2 3_646 2.1716(18) y
Mn O2 5_676 2.1716(18) y
Mn O1W . 2.167(3) y
Mn O2W . 2.2396(19) y
Mn O2W 7_575 2.2396(19) y
S O1 . 1.519(3) y
S O2 7_575 1.5289(18) y
S O2 . 1.5289(18) y
O1W H1W . 0.72(4) y
O2W H2WA . 0.80(4) y
O2W H2WB . 0.73(6) y
O2W H2WC . 0.93(6) y

loop_
_geom_hbond_atom_site_label_D
_geom_hbond_atom_site_label_H
_geom_hbond_atom_site_label_A
_geom_hbond_site_symmetry_A
_geom_hbond_distance_DH
_geom_hbond_distance_HA
_geom_hbond_distance_DA
_geom_hbond_angle_DHA
O1W H1W O2 2_675 0.72(4) 2.47(4) 3.062(3) 141(4)
O2W H2WA O2 6_656 0.80(4) 1.91(4) 2.698(3) 167(4)
O2W H2WB O2W 5_776 0.73(6) 2.10(6) 2.834(4) 178(7)
O2W H2WC O2W 7_585 0.93(6) 1.89(6) 2.759(4) 154(5)
